data_8102640
loop_
_publ_author_name
'Zi-Long Tang'
'Zhong-Hua Zhu'
'Chao-Yi Zhang'
'Wei-Wen Chen'
'Han-Wen Liu'
'Ke-Long Huang'

_publ_section_title
;
 Crystal structure of
 2-(2-nitrophenyl)-3-(p-tolyl)-3,4-dihydro-2H-1,3-benzoxazine,
 C21H18N2O3
;
_journal_issue 1
_journal_name_full 'Zeitschrift f\"ur Kristallographie - New Crystal Structures'
_journal_page_first 147
_journal_volume 225
_journal_year 2010
_chemical_formula_sum 'C21 H18 N2 O3'
_chemical_formula_weight 346.37
_space_group_IT_number 2
_symmetry_cell_setting triclinic
_symmetry_space_group_name_Hall '-P 1'
_symmetry_space_group_name_H-M 'P -1'
_atom_sites_solution_hydrogens geom
_atom_sites_solution_primary direct
_atom_sites_solution_secondary difmap
_audit_creation_method SHELXL-97
_cell_angle_alpha 66.675(2)
_cell_angle_beta 81.279(2)
_cell_angle_gamma 73.525(2)
_cell_formula_units_Z 2
_cell_length_a 9.0481(7)
_cell_length_b 10.2521(9)
_cell_length_c 10.7292(9)
_cell_measurement_reflns_used 1580
_cell_measurement_temperature 296(2)
_cell_measurement_theta_max 0.00
_cell_measurement_theta_min 0.00
_cell_volume 875.53(13)
_computing_cell_refinement 'Bruker SMART'
_computing_data_collection 'Bruker SMART'
_computing_data_reduction 'Bruker SAINT'
_computing_molecular_graphics 'Bruker SHELXTL'
_computing_publication_material 'Bruker SHELXTL'
_computing_structure_refinement 'SHELXL-97 (Sheldrick, 1997)'
_computing_structure_solution 'SHELXS-97 (Sheldrick, 1990)'
_diffrn_ambient_temperature 296(2)
_diffrn_measured_fraction_theta_full 0.951
_diffrn_measured_fraction_theta_max 0.951
_diffrn_measurement_device_type 'CCD area detector'
_diffrn_measurement_method 'phi and omega scans'
_diffrn_radiation_monochromator graphite
_diffrn_radiation_source 'fine-focus sealed tube'
_diffrn_radiation_type MoK\a
_diffrn_radiation_wavelength 0.71073
_diffrn_reflns_av_R_equivalents 0.0245
_diffrn_reflns_av_sigmaI/netI 0.0351
_diffrn_reflns_limit_h_max 9
_diffrn_reflns_limit_h_min -11
_diffrn_reflns_limit_k_max 11
_diffrn_reflns_limit_k_min -12
_diffrn_reflns_limit_l_max 11
_diffrn_reflns_limit_l_min -13
_diffrn_reflns_number 5940
_diffrn_reflns_theta_full 26.01
_diffrn_reflns_theta_max 26.01
_diffrn_reflns_theta_min 2.23
_exptl_absorpt_coefficient_mu 0.089
_exptl_absorpt_correction_T_max 0.9772
_exptl_absorpt_correction_T_min 0.9619
_exptl_absorpt_correction_type multi-scan
_exptl_crystal_colour colourless
_exptl_crystal_density_diffrn 1.314
_exptl_crystal_density_meas ?
_exptl_crystal_density_method 'not measured'
_exptl_crystal_description block
_exptl_crystal_F_000 364
_exptl_crystal_size_max 0.44
_exptl_crystal_size_mid 0.39
_exptl_crystal_size_min 0.26
_refine_diff_density_max 0.450
_refine_diff_density_min -0.418
_refine_diff_density_rms 0.145
_refine_ls_extinction_coef 0.111(16)
_refine_ls_extinction_expression Fc^*^=kFc[1+0.001xFc^2^\l^3^/sin(2\q)]^-1/4^
_refine_ls_extinction_method SHELXL
_refine_ls_goodness_of_fit_ref 1.051
_refine_ls_hydrogen_treatment constr
_refine_ls_matrix_type full
_refine_ls_number_parameters 237
_refine_ls_number_reflns 3279
_refine_ls_number_restraints 0
_refine_ls_restrained_S_all 1.051
_refine_ls_R_factor_all 0.0767
_refine_ls_R_factor_gt 0.0488
_refine_ls_shift/su_max 0.000
_refine_ls_shift/su_mean 0.000
_refine_ls_structure_factor_coef Fsqd
_refine_ls_weighting_details 'calc w=1/[\s^2^(Fo^2^)+(0.1265P)^2^+0.0000P] where P=(Fo^2^+2Fc^2^)/3'
_refine_ls_weighting_scheme calc
_refine_ls_wR_factor_gt 0.1390
_refine_ls_wR_factor_ref 0.1925
_reflns_number_gt 2367
_reflns_number_total 3279
_reflns_threshold_expression >2sigma(I)
_cod_data_source_file 1267-2884.cff
_cod_data_source_block zzh2_0m
_cod_depositor_comments
;
The following automatic conversions were performed:
'_symmetry_cell_setting' value 'Triclinic' changed to 'triclinic'
according to '/home/saulius/struct/CIF-dictionaries/cif_core.dic'
dictionary named 'cif_core.dic' version 2.4.1 from 2010-06-29.

Automatic conversion script
Id: cif_fix_enum 1555 2011-01-17 13:19:09Z saulius 

The following automatic conversions were performed:

'_exptl_crystal_density_meas' value 'none' was changed to '?' - the
value is perceived as not measured.

Automatic conversion script
Id: cif_fix_values 3008 2015-01-20 13:52:24Z robertas 
;
_cod_original_sg_symbol_H-M P-1
_cod_database_code 8102640

loop_
_symmetry_equiv_pos_as_xyz
'x, y, z'
'-x, -y, -z'

loop_
_atom_site_label
_atom_site_type_symbol
_atom_site_fract_x
_atom_site_fract_y
_atom_site_fract_z
_atom_site_U_iso_or_equiv
_atom_site_adp_type
_atom_site_occupancy
_atom_site_symmetry_multiplicity
_atom_site_calc_flag
_atom_site_refinement_flags
_atom_site_disorder_assembly
_atom_site_disorder_group
C1 C -0.1736(2) 0.2577(2) 0.2541(2) 0.0451(5) Uani 1 1 d . . .
C2 C -0.3282(3) 0.2710(3) 0.2914(2) 0.0575(6) Uani 1 1 d . . .
H2 H -0.3701 0.1901 0.3211 0.069 Uiso 1 1 calc R . .
C3 C -0.4195(3) 0.4064(3) 0.2838(3) 0.0651(7) Uani 1 1 d . . .
H3 H -0.5244 0.4181 0.3070 0.078 Uiso 1 1 calc R . .
C4 C -0.3554(3) 0.5235(3) 0.2421(2) 0.0584(6) Uani 1 1 d . . .
H4 H -0.4170 0.6146 0.2380 0.070 Uiso 1 1 calc R . .
C5 C -0.1995(2) 0.5078(2) 0.2059(2) 0.0465(5) Uani 1 1 d . . .
H5 H -0.1579 0.5886 0.1783 0.056 Uiso 1 1 calc R . .
C6 C -0.1050(2) 0.3742(2) 0.21026(18) 0.0390(5) Uani 1 1 d . . .
C7 C 0.0656(2) 0.3550(2) 0.16896(18) 0.0375(5) Uani 1 1 d . . .
H7 H 0.0835 0.3226 0.0922 0.045 Uiso 1 1 calc R . .
C8 C 0.1426(2) 0.5317(2) 0.22043(19) 0.0392(5) Uani 1 1 d . . .
C9 C 0.1618(3) 0.6729(2) 0.1782(2) 0.0521(6) Uani 1 1 d . . .
H9 H 0.1491 0.7360 0.0879 0.063 Uiso 1 1 calc R . .
C10 C 0.1997(3) 0.7187(3) 0.2710(3) 0.0612(7) Uani 1 1 d . . .
H10 H 0.2121 0.8133 0.2433 0.073 Uiso 1 1 calc R . .
C11 C 0.2193(3) 0.6252(3) 0.4047(3) 0.0600(6) Uani 1 1 d . . .
H11 H 0.2459 0.6560 0.4670 0.072 Uiso 1 1 calc R . .
C12 C 0.1991(3) 0.4853(3) 0.4452(2) 0.0508(6) Uani 1 1 d . . .
H12 H 0.2110 0.4231 0.5358 0.061 Uiso 1 1 calc R . .
C13 C 0.1617(2) 0.4355(2) 0.35450(18) 0.0397(5) Uani 1 1 d . . .
C14 C 0.1419(2) 0.2828(2) 0.39565(18) 0.0419(5) Uani 1 1 d . . .
H14A H 0.2196 0.2140 0.4593 0.050 Uiso 1 1 calc R . .
H14B H 0.0413 0.2775 0.4410 0.050 Uiso 1 1 calc R . .
C15 C 0.3044(2) 0.1676(2) 0.24131(19) 0.0397(5) Uani 1 1 d . . .
C16 C 0.3838(2) 0.2255(2) 0.1197(2) 0.0487(5) Uani 1 1 d . . .
H16 H 0.3442 0.3204 0.0599 0.058 Uiso 1 1 calc R . .
C17 C 0.5221(3) 0.1421(3) 0.0871(2) 0.0582(6) Uani 1 1 d . . .
H17 H 0.5720 0.1814 0.0035 0.070 Uiso 1 1 calc R . .
C18 C 0.5882(3) 0.0031(3) 0.1739(3) 0.0560(6) Uani 1 1 d . . .
C19 C 0.7392(3) -0.0861(3) 0.1357(4) 0.0820(9) Uani 1 1 d . . .
H19A H 0.7195 -0.1358 0.0830 0.123 Uiso 1 1 calc R . .
H19B H 0.7894 -0.1569 0.2167 0.123 Uiso 1 1 calc R . .
H19C H 0.8045 -0.0223 0.0832 0.123 Uiso 1 1 calc R . .
C20 C 0.5096(3) -0.0514(3) 0.2969(3) 0.0630(7) Uani 1 1 d . . .
H20 H 0.5523 -0.1443 0.3587 0.076 Uiso 1 1 calc R . .
C21 C 0.3705(3) 0.0277(2) 0.3305(2) 0.0557(6) Uani 1 1 d . . .
H21 H 0.3201 -0.0127 0.4136 0.067 Uiso 1 1 calc R . .
N1 N -0.0828(2) 0.1121(2) 0.2583(2) 0.0558(5) Uani 1 1 d . . .
N2 N 0.15581(17) 0.24197(17) 0.27747(15) 0.0397(4) Uani 1 1 d . . .
O1 O -0.0044(2) 0.10369(18) 0.15773(19) 0.0660(5) Uani 1 1 d . . .
O2 O -0.0948(3) 0.0078(2) 0.3608(2) 0.0946(8) Uani 1 1 d . . .
O3 O 0.10520(15) 0.49394(14) 0.12184(13) 0.0430(4) Uani 1 1 d . . .

loop_
_atom_site_aniso_label
_atom_site_aniso_U_11
_atom_site_aniso_U_22
_atom_site_aniso_U_33
_atom_site_aniso_U_23
_atom_site_aniso_U_13
_atom_site_aniso_U_12
C1 0.0420(11) 0.0499(12) 0.0434(11) -0.0184(9) -0.0007(8) -0.0105(9)
C2 0.0435(12) 0.0770(16) 0.0596(14) -0.0277(12) 0.0018(10) -0.0247(11)
C3 0.0326(11) 0.096(2) 0.0712(16) -0.0403(14) 0.0010(10) -0.0106(12)
C4 0.0399(12) 0.0699(15) 0.0619(14) -0.0306(12) -0.0067(10) 0.0028(11)
C5 0.0395(11) 0.0469(11) 0.0478(11) -0.0179(9) -0.0039(8) -0.0012(9)
C6 0.0341(10) 0.0457(10) 0.0337(9) -0.0135(8) -0.0035(7) -0.0053(8)
C7 0.0347(10) 0.0394(10) 0.0364(10) -0.0126(8) -0.0024(7) -0.0079(8)
C8 0.0289(9) 0.0455(11) 0.0420(10) -0.0166(8) 0.0016(7) -0.0083(8)
C9 0.0467(12) 0.0469(12) 0.0572(13) -0.0145(10) 0.0019(10) -0.0127(9)
C10 0.0536(14) 0.0540(13) 0.0829(18) -0.0337(13) 0.0039(12) -0.0154(11)
C11 0.0538(14) 0.0704(15) 0.0698(15) -0.0446(13) 0.0001(11) -0.0110(11)
C12 0.0439(12) 0.0649(14) 0.0457(11) -0.0284(10) 0.0017(9) -0.0069(10)
C13 0.0286(9) 0.0468(11) 0.0401(10) -0.0179(8) 0.0030(7) -0.0037(8)
C14 0.0394(10) 0.0473(11) 0.0325(9) -0.0112(8) -0.0005(7) -0.0071(8)
C15 0.0328(10) 0.0406(10) 0.0444(10) -0.0171(8) -0.0032(8) -0.0043(8)
C16 0.0383(11) 0.0514(12) 0.0476(11) -0.0138(9) -0.0008(8) -0.0053(9)
C17 0.0410(12) 0.0745(16) 0.0612(14) -0.0330(12) 0.0077(10) -0.0114(11)
C18 0.0396(12) 0.0573(13) 0.0817(16) -0.0418(12) -0.0049(11) -0.0037(10)
C19 0.0482(15) 0.0819(19) 0.132(3) -0.0702(19) 0.0023(15) 0.0009(13)
C20 0.0527(14) 0.0410(12) 0.0835(17) -0.0195(11) -0.0099(12) 0.0042(10)
C21 0.0505(13) 0.0445(12) 0.0585(13) -0.0117(10) 0.0000(10) -0.0036(9)
N1 0.0589(12) 0.0479(11) 0.0589(12) -0.0170(9) 0.0006(9) -0.0167(9)
N2 0.0333(9) 0.0424(9) 0.0364(8) -0.0111(7) -0.0025(6) -0.0035(7)
O1 0.0731(12) 0.0597(10) 0.0701(11) -0.0346(9) 0.0079(9) -0.0142(8)
O2 0.1191(18) 0.0510(11) 0.0844(14) -0.0030(10) 0.0185(12) -0.0215(11)
O3 0.0455(8) 0.0430(8) 0.0362(7) -0.0084(6) -0.0027(6) -0.0131(6)

loop_
_atom_type_symbol
_atom_type_description
_atom_type_scat_dispersion_real
_atom_type_scat_dispersion_imag
_atom_type_scat_source
C C 0.0033 0.0016 'International Tables Vol C Tables 4.2.6.8 and 6.1.1.4'
H H 0.0000 0.0000 'International Tables Vol C Tables 4.2.6.8 and 6.1.1.4'
N N 0.0061 0.0033 'International Tables Vol C Tables 4.2.6.8 and 6.1.1.4'
O O 0.0106 0.0060 'International Tables Vol C Tables 4.2.6.8 and 6.1.1.4'

loop_
_geom_angle_atom_site_label_1
_geom_angle_atom_site_label_2
_geom_angle_atom_site_label_3
_geom_angle
_geom_angle_site_symmetry_1
_geom_angle_site_symmetry_3
_geom_angle_publ_flag
C2 C1 C6 123.1(2) . . ?
C2 C1 N1 116.5(2) . . ?
C6 C1 N1 120.43(18) . . ?
C3 C2 C1 118.7(2) . . ?
C3 C2 H2 120.6 . . ?
C1 C2 H2 120.6 . . ?
C4 C3 C2 119.8(2) . . ?
C4 C3 H3 120.1 . . ?
C2 C3 H3 120.1 . . ?
C3 C4 C5 120.7(2) . . ?
C3 C4 H4 119.7 . . ?
C5 C4 H4 119.7 . . ?
C6 C5 C4 121.1(2) . . ?
C6 C5 H5 119.4 . . ?
C4 C5 H5 119.4 . . ?
C5 C6 C1 116.62(19) . . ?
C5 C6 C7 122.02(19) . . ?
C1 C6 C7 121.36(17) . . ?
N2 C7 O3 114.19(16) . . ?
N2 C7 C6 110.18(14) . . ?
O3 C7 C6 109.97(15) . . ?
N2 C7 H7 107.4 . . ?
O3 C7 H7 107.4 . . ?
C6 C7 H7 107.4 . . ?
O3 C8 C13 122.69(17) . . ?
O3 C8 C9 116.08(17) . . ?
C13 C8 C9 121.23(19) . . ?
C10 C9 C8 119.5(2) . . ?
C10 C9 H9 120.3 . . ?
C8 C9 H9 120.3 . . ?
C9 C10 C11 120.4(2) . . ?
C9 C10 H10 119.8 . . ?
C11 C10 H10 119.8 . . ?
C10 C11 C12 119.4(2) . . ?
C10 C11 H11 120.3 . . ?
C12 C11 H11 120.3 . . ?
C11 C12 C13 121.7(2) . . ?
C11 C12 H12 119.2 . . ?
C13 C12 H12 119.2 . . ?
C12 C13 C8 117.77(19) . . ?
C12 C13 C14 122.69(18) . . ?
C8 C13 C14 119.54(17) . . ?
N2 C14 C13 111.13(15) . . ?
N2 C14 H14A 109.4 . . ?
C13 C14 H14A 109.4 . . ?
N2 C14 H14B 109.4 . . ?
C13 C14 H14B 109.4 . . ?
H14A C14 H14B 108.0 . . ?
C16 C15 C21 118.26(18) . . ?
C16 C15 N2 123.34(17) . . ?
C21 C15 N2 118.36(17) . . ?
C15 C16 C17 120.0(2) . . ?
C15 C16 H16 120.0 . . ?
C17 C16 H16 120.0 . . ?
C18 C17 C16 122.3(2) . . ?
C18 C17 H17 118.9 . . ?
C16 C17 H17 118.9 . . ?
C17 C18 C20 116.9(2) . . ?
C17 C18 C19 121.3(2) . . ?
C20 C18 C19 121.8(2) . . ?
C18 C19 H19A 109.5 . . ?
C18 C19 H19B 109.5 . . ?
H19A C19 H19B 109.5 . . ?
C18 C19 H19C 109.5 . . ?
H19A C19 H19C 109.5 . . ?
H19B C19 H19C 109.5 . . ?
C21 C20 C18 122.0(2) . . ?
C21 C20 H20 119.0 . . ?
C18 C20 H20 119.0 . . ?
C20 C21 C15 120.5(2) . . ?
C20 C21 H21 119.8 . . ?
C15 C21 H21 119.8 . . ?
O2 N1 O1 124.2(2) . . ?
O2 N1 C1 117.43(19) . . ?
O1 N1 C1 118.30(18) . . ?
C15 N2 C7 117.02(14) . . ?
C15 N2 C14 117.85(15) . . ?
C7 N2 C14 111.64(14) . . ?
C8 O3 C7 115.88(14) . . ?

loop_
_geom_bond_atom_site_label_1
_geom_bond_atom_site_label_2
_geom_bond_distance
_geom_bond_site_symmetry_2
_geom_bond_publ_flag
C1 C2 1.379(3) . ?
C1 C6 1.386(3) . ?
C1 N1 1.472(3) . ?
C2 C3 1.377(4) . ?
C2 H2 0.9300 . ?
C3 C4 1.367(4) . ?
C3 H3 0.9300 . ?
C4 C5 1.386(3) . ?
C4 H4 0.9300 . ?
C5 C6 1.381(3) . ?
C5 H5 0.9300 . ?
C6 C7 1.518(3) . ?
C7 N2 1.431(2) . ?
C7 O3 1.441(2) . ?
C7 H7 0.9800 . ?
C8 O3 1.375(2) . ?
C8 C13 1.388(3) . ?
C8 C9 1.389(3) . ?
C9 C10 1.376(3) . ?
C9 H9 0.9300 . ?
C10 C11 1.378(4) . ?
C10 H10 0.9300 . ?
C11 C12 1.382(3) . ?
C11 H11 0.9300 . ?
C12 C13 1.384(3) . ?
C12 H12 0.9300 . ?
C13 C14 1.505(3) . ?
C14 N2 1.463(2) . ?
C14 H14A 0.9700 . ?
C14 H14B 0.9700 . ?
C15 C16 1.384(3) . ?
C15 C21 1.389(3) . ?
C15 N2 1.426(2) . ?
C16 C17 1.385(3) . ?
C16 H16 0.9300 . ?
C17 C18 1.375(4) . ?
C17 H17 0.9300 . ?
C18 C20 1.384(4) . ?
C18 C19 1.513(3) . ?
C19 H19A 0.9600 . ?
C19 H19B 0.9600 . ?
C19 H19C 0.9600 . ?
C20 C21 1.374(3) . ?
C20 H20 0.9300 . ?
C21 H21 0.9300 . ?
N1 O2 1.210(2) . ?
N1 O1 1.217(2) . ?

loop_
_geom_torsion_atom_site_label_1
_geom_torsion_atom_site_label_2
_geom_torsion_atom_site_label_3
_geom_torsion_atom_site_label_4
_geom_torsion
_geom_torsion_site_symmetry_1
_geom_torsion_site_symmetry_2
_geom_torsion_site_symmetry_3
_geom_torsion_site_symmetry_4
_geom_torsion_publ_flag
C6 C1 C2 C3 0.6(3) . . . . ?
N1 C1 C2 C3 -177.4(2) . . . . ?
C1 C2 C3 C4 -1.1(4) . . . . ?
C2 C3 C4 C5 0.7(4) . . . . ?
C3 C4 C5 C6 0.3(4) . . . . ?
C4 C5 C6 C1 -0.8(3) . . . . ?
C4 C5 C6 C7 179.02(19) . . . . ?
C2 C1 C6 C5 0.4(3) . . . . ?
N1 C1 C6 C5 178.25(18) . . . . ?
C2 C1 C6 C7 -179.47(19) . . . . ?
N1 C1 C6 C7 -1.6(3) . . . . ?
C5 C6 C7 N2 124.20(19) . . . . ?
C1 C6 C7 N2 -56.0(2) . . . . ?
C5 C6 C7 O3 -2.5(2) . . . . ?
C1 C6 C7 O3 177.32(16) . . . . ?
O3 C8 C9 C10 -179.87(18) . . . . ?
C13 C8 C9 C10 -0.3(3) . . . . ?
C8 C9 C10 C11 0.3(3) . . . . ?
C9 C10 C11 C12 -0.6(4) . . . . ?
C10 C11 C12 C13 0.9(3) . . . . ?
C11 C12 C13 C8 -0.9(3) . . . . ?
C11 C12 C13 C14 178.90(18) . . . . ?
O3 C8 C13 C12 -179.88(16) . . . . ?
C9 C8 C13 C12 0.6(3) . . . . ?
O3 C8 C13 C14 0.3(3) . . . . ?
C9 C8 C13 C14 -179.23(17) . . . . ?
C12 C13 C14 N2 -160.43(18) . . . . ?
C8 C13 C14 N2 19.4(2) . . . . ?
C21 C15 C16 C17 2.7(3) . . . . ?
N2 C15 C16 C17 -174.91(19) . . . . ?
C15 C16 C17 C18 -2.3(4) . . . . ?
C16 C17 C18 C20 0.2(4) . . . . ?
C16 C17 C18 C19 179.8(2) . . . . ?
C17 C18 C20 C21 1.3(4) . . . . ?
C19 C18 C20 C21 -178.2(2) . . . . ?
C18 C20 C21 C15 -0.8(4) . . . . ?
C16 C15 C21 C20 -1.2(4) . . . . ?
N2 C15 C21 C20 176.5(2) . . . . ?
C2 C1 N1 O2 -49.6(3) . . . . ?
C6 C1 N1 O2 132.4(2) . . . . ?
C2 C1 N1 O1 128.3(2) . . . . ?
C6 C1 N1 O1 -49.7(3) . . . . ?
C16 C15 N2 C7 21.0(3) . . . . ?
C21 C15 N2 C7 -156.6(2) . . . . ?
C16 C15 N2 C14 -116.5(2) . . . . ?
C21 C15 N2 C14 65.9(2) . . . . ?
O3 C7 N2 C15 -81.40(19) . . . . ?
C6 C7 N2 C15 154.27(16) . . . . ?
O3 C7 N2 C14 58.64(19) . . . . ?
C6 C7 N2 C14 -65.7(2) . . . . ?
C13 C14 N2 C15 92.24(19) . . . . ?
C13 C14 N2 C7 -47.4(2) . . . . ?
C13 C8 O3 C7 8.3(2) . . . . ?
C9 C8 O3 C7 -172.13(15) . . . . ?
N2 C7 O3 C8 -38.0(2) . . . . ?
C6 C7 O3 C8 86.48(18) . . . . ?
